data_4326467
loop_
_publ_author_name
'Cameron A. Lippert'
'Kenneth I. Hardcastle'
'Jake D. Soper'

_publ_contact_author_address
;School of Chemistry and Biochemistry
Georgia Institute of Technology
901 Atlantic Drive NW
Atlanta, GA  30332-0400
;
_publ_contact_author_email jake.soper@chemistry.gatech.edu
_publ_contact_author_name 'Jake D. Soper'
_publ_contact_author_phone 404-894-4022
_publ_section_title
;
 Harnessing Redox-Active Ligands for Low-Barrier Radical Addition at
 Oxorhenium Complexes
;
_journal_name_full 'Inorganic Chemistry'
_journal_page_first 9864
_journal_page_last 9878
_journal_paper_doi 10.1021/ic200923q
_journal_volume 50
_journal_year 2011
_chemical_formula_moiety 'C48 H53 Cl5 N3 O4 Re'
_chemical_formula_sum 'C48 H53 Cl5 N3 O4 Re'
_chemical_formula_weight 1099.38
_chemical_name_systematic
; 
 ? 
;
_space_group_IT_number 2
_symmetry_cell_setting triclinic
_symmetry_space_group_name_Hall '-P 1'
_symmetry_space_group_name_H-M 'P -1'
_atom_sites_solution_hydrogens geom
_atom_sites_solution_primary direct
_atom_sites_solution_secondary difmap
_audit_creation_method SHELXL-97
_cell_angle_alpha 100.583(2)
_cell_angle_beta 107.213(2)
_cell_angle_gamma 90.282(2)
_cell_formula_units_Z 2
_cell_length_a 11.9967(14)
_cell_length_b 12.6993(15)
_cell_length_c 16.7812(19)
_cell_measurement_reflns_used 9906
_cell_measurement_temperature 173(2)
_cell_measurement_theta_max 32.07
_cell_measurement_theta_min 2.34
_cell_volume 2395.8(5)
_computing_cell_refinement 'Bruker SMART'
_computing_data_collection 'Bruker SMART'
_computing_data_reduction 'Bruker SAINT'
_computing_molecular_graphics 'Bruker SHELXTL'
_computing_publication_material 'Bruker SHELXTL'
_computing_structure_refinement 'SHELXL-97 (Sheldrick, 1997)'
_computing_structure_solution 'SHELXS-97 (Sheldrick, 1990)'
_diffrn_ambient_temperature 173(2)
_diffrn_measured_fraction_theta_full 0.927
_diffrn_measured_fraction_theta_max 0.927
_diffrn_measurement_device_type 'CCD area detector'
_diffrn_measurement_method 'phi and omega scans'
_diffrn_radiation_monochromator graphite
_diffrn_radiation_source 'fine-focus sealed tube'
_diffrn_radiation_type MoK\a
_diffrn_radiation_wavelength 0.71073
_diffrn_reflns_av_R_equivalents 0.0408
_diffrn_reflns_av_sigmaI/netI 0.0422
_diffrn_reflns_limit_h_max 17
_diffrn_reflns_limit_h_min -17
_diffrn_reflns_limit_k_max 18
_diffrn_reflns_limit_k_min -18
_diffrn_reflns_limit_l_max 24
_diffrn_reflns_limit_l_min -25
_diffrn_reflns_number 51505
_diffrn_reflns_theta_full 32.52
_diffrn_reflns_theta_max 32.52
_diffrn_reflns_theta_min 1.86
_exptl_absorpt_coefficient_mu 2.860
_exptl_absorpt_correction_T_max 0.5849
_exptl_absorpt_correction_T_min 0.2836
_exptl_absorpt_correction_type multi-scan
_exptl_absorpt_process_details sadabs
_exptl_crystal_colour black
_exptl_crystal_density_diffrn 1.524
_exptl_crystal_description plate
_exptl_crystal_F_000 1108
_exptl_crystal_size_max 0.59
_exptl_crystal_size_mid 0.38
_exptl_crystal_size_min 0.21
_refine_diff_density_max 2.560
_refine_diff_density_min -0.797
_refine_diff_density_rms 0.127
_refine_ls_extinction_method none
_refine_ls_goodness_of_fit_ref 1.060
_refine_ls_hydrogen_treatment constr
_refine_ls_matrix_type full
_refine_ls_number_parameters 551
_refine_ls_number_reflns 16114
_refine_ls_number_restraints 0
_refine_ls_restrained_S_all 1.060
_refine_ls_R_factor_all 0.0385
_refine_ls_R_factor_gt 0.0304
_refine_ls_shift/su_max 0.002
_refine_ls_shift/su_mean 0.000
_refine_ls_structure_factor_coef Fsqd
_refine_ls_weighting_details 'calc w=1/[\s^2^(Fo^2^)+(0.0421P)^2^+0.0000P] where P=(Fo^2^+2Fc^2^)/3'
_refine_ls_weighting_scheme calc
_refine_ls_wR_factor_gt 0.0726
_refine_ls_wR_factor_ref 0.0765
_reflns_number_gt 14125
_reflns_number_total 16114
_reflns_threshold_expression >2sigma(I)
_cod_data_source_file ic200923q_si_002_2.cif
_cod_data_source_block '[Re(O)(ap)(isq)(OC6Cl5)]'
_cod_database_code 4326467

loop_
_symmetry_equiv_pos_as_xyz
'x, y, z'
'-x, -y, -z'

loop_
_atom_site_label
_atom_site_type_symbol
_atom_site_fract_x
_atom_site_fract_y
_atom_site_fract_z
_atom_site_U_iso_or_equiv
_atom_site_adp_type
_atom_site_occupancy
_atom_site_symmetry_multiplicity
_atom_site_calc_flag
_atom_site_refinement_flags
C1 C 0.43725(19) 0.08379(19) 0.09960(14) 0.0202(4) Uani 1 1 d .
C2 C 0.49213(19) -0.01301(19) 0.10563(14) 0.0204(4) Uani 1 1 d .
C3 C 0.4394(2) -0.1094(2) 0.05433(15) 0.0241(5) Uani 1 1 d .
C4 C 0.3305(2) -0.1115(2) -0.00593(15) 0.0270(5) Uani 1 1 d .
C5 C 0.2742(2) -0.0170(2) -0.01254(15) 0.0270(5) Uani 1 1 d .
C6 C 0.3275(2) 0.0802(2) 0.03843(15) 0.0239(5) Uani 1 1 d .
C7 C 0.37258(18) 0.10910(17) 0.32815(13) 0.0168(4) Uani 1 1 d .
C8 C 0.29325(19) 0.02854(17) 0.33055(14) 0.0188(4) Uani 1 1 d .
C9 C 0.2700(2) 0.03354(19) 0.40737(15) 0.0214(4) Uani 1 1 d .
H9A H 0.2182 -0.0207 0.4114 0.026 Uiso 1 1 calc R
C10 C 0.3185(2) 0.11388(19) 0.47937(14) 0.0209(4) Uani 1 1 d .
C11 C 0.3895(2) 0.19640(18) 0.47320(14) 0.0207(4) Uani 1 1 d .
H11A H 0.4196 0.2540 0.5201 0.025 Uiso 1 1 calc R
C12 C 0.41673(19) 0.19423(17) 0.39707(14) 0.0177(4) Uani 1 1 d .
C13 C 0.57302(19) 0.33744(18) 0.44936(14) 0.0188(4) Uani 1 1 d .
C14 C 0.6339(2) 0.30008(19) 0.52284(14) 0.0219(4) Uani 1 1 d .
H14A H 0.6214 0.2275 0.5266 0.026 Uiso 1 1 calc R
C15 C 0.7123(2) 0.3688(2) 0.59008(16) 0.0272(5) Uani 1 1 d .
H15A H 0.7516 0.3432 0.6402 0.033 Uiso 1 1 calc R
C16 C 0.7341(2) 0.4740(2) 0.58526(17) 0.0304(5) Uani 1 1 d .
H16A H 0.7873 0.5207 0.6319 0.036 Uiso 1 1 calc R
C17 C 0.6777(2) 0.5107(2) 0.51150(18) 0.0297(5) Uani 1 1 d .
H17A H 0.6942 0.5822 0.5071 0.036 Uiso 1 1 calc R
C18 C 0.5970(2) 0.44337(19) 0.44395(16) 0.0240(5) Uani 1 1 d .
H18A H 0.5581 0.4695 0.3940 0.029 Uiso 1 1 calc R
C19 C 0.2354(2) -0.0572(2) 0.25118(15) 0.0241(5) Uani 1 1 d .
C20 C 0.1694(2) -0.0001(2) 0.17820(17) 0.0339(6) Uani 1 1 d .
H20A H 0.2247 0.0478 0.1669 0.051 Uiso 1 1 calc R
H20B H 0.1088 0.0418 0.1949 0.051 Uiso 1 1 calc R
H20C H 0.1331 -0.0540 0.1268 0.051 Uiso 1 1 calc R
C21 C 0.3262(3) -0.1273(2) 0.22525(18) 0.0328(6) Uani 1 1 d .
H21A H 0.3670 -0.1625 0.2720 0.049 Uiso 1 1 calc R
H21B H 0.3827 -0.0826 0.2122 0.049 Uiso 1 1 calc R
H21C H 0.2874 -0.1818 0.1749 0.049 Uiso 1 1 calc R
C22 C 0.1446(3) -0.1306(2) 0.26606(18) 0.0352(6) Uani 1 1 d .
H22A H 0.1832 -0.1682 0.3120 0.053 Uiso 1 1 calc R
H22B H 0.1085 -0.1833 0.2138 0.053 Uiso 1 1 calc R
H22C H 0.0843 -0.0874 0.2819 0.053 Uiso 1 1 calc R
C23 C 0.2991(2) 0.1038(2) 0.56399(16) 0.0260(5) Uani 1 1 d .
C24 C 0.3491(3) 0.2017(3) 0.63391(18) 0.0415(7) Uani 1 1 d .
H24A H 0.3092 0.2652 0.6175 0.062 Uiso 1 1 calc R
H24B H 0.4329 0.2129 0.6421 0.062 Uiso 1 1 calc R
H24C H 0.3372 0.1901 0.6870 0.062 Uiso 1 1 calc R
C25 C 0.3642(3) 0.0055(3) 0.59205(19) 0.0451(8) Uani 1 1 d .
H25A H 0.4476 0.0170 0.5990 0.068 Uiso 1 1 calc R
H25B H 0.3321 -0.0590 0.5487 0.068 Uiso 1 1 calc R
H25C H 0.3540 -0.0038 0.6462 0.068 Uiso 1 1 calc R
C26 C 0.1690(3) 0.0849(3) 0.5538(2) 0.0416(7) Uani 1 1 d .
H26A H 0.1272 0.1470 0.5364 0.062 Uiso 1 1 calc R
H26B H 0.1596 0.0752 0.6081 0.062 Uiso 1 1 calc R
H26C H 0.1369 0.0204 0.5104 0.062 Uiso 1 1 calc R
C27 C 0.71117(18) 0.33494(17) 0.28750(13) 0.0165(4) Uani 1 1 d .
C28 C 0.83611(19) 0.34531(18) 0.31311(14) 0.0193(4) Uani 1 1 d .
C29 C 0.8828(2) 0.43145(19) 0.29183(15) 0.0225(4) Uani 1 1 d .
H29A H 0.9656 0.4401 0.3072 0.027 Uiso 1 1 calc R
C30 C 0.8173(2) 0.50926(18) 0.24838(15) 0.0205(4) Uani 1 1 d .
C31 C 0.6983(2) 0.49979(18) 0.22596(15) 0.0207(4) Uani 1 1 d .
H31A H 0.6525 0.5505 0.1977 0.025 Uiso 1 1 calc R
C32 C 0.64403(19) 0.41235(17) 0.24574(13) 0.0173(4) Uani 1 1 d .
C33 C 0.44826(19) 0.45669(17) 0.18047(14) 0.0181(4) Uani 1 1 d .
C34 C 0.4423(2) 0.4504(2) 0.09611(15) 0.0246(5) Uani 1 1 d .
H34A H 0.4926 0.4066 0.0721 0.030 Uiso 1 1 calc R
C35 C 0.3618(3) 0.5090(2) 0.04717(18) 0.0353(6) Uani 1 1 d .
H35A H 0.3569 0.5052 -0.0108 0.042 Uiso 1 1 calc R
C36 C 0.2885(3) 0.5729(3) 0.0823(2) 0.0427(8) Uani 1 1 d .
H36A H 0.2336 0.6129 0.0484 0.051 Uiso 1 1 calc R
C37 C 0.2951(3) 0.5785(2) 0.1665(2) 0.0397(7) Uani 1 1 d .
H37A H 0.2446 0.6223 0.1903 0.048 Uiso 1 1 calc R
C38 C 0.3753(2) 0.5205(2) 0.21647(18) 0.0283(5) Uani 1 1 d .
H38A H 0.3801 0.5244 0.2745 0.034 Uiso 1 1 calc R
C39 C 0.9113(2) 0.2668(2) 0.36211(15) 0.0225(4) Uani 1 1 d .
C40 C 1.0419(2) 0.2974(3) 0.3841(2) 0.0408(7) Uani 1 1 d .
H40A H 1.0595 0.3700 0.4187 0.061 Uiso 1 1 calc R
H40B H 1.0626 0.2954 0.3316 0.061 Uiso 1 1 calc R
H40C H 1.0872 0.2465 0.4161 0.061 Uiso 1 1 calc R
C41 C 0.8873(3) 0.1535(2) 0.3086(2) 0.0389(7) Uani 1 1 d .
H41A H 0.8040 0.1321 0.2935 0.058 Uiso 1 1 calc R
H41B H 0.9334 0.1035 0.3412 0.058 Uiso 1 1 calc R
H41C H 0.9093 0.1521 0.2566 0.058 Uiso 1 1 calc R
C42 C 0.8814(3) 0.2681(3) 0.44455(17) 0.0378(7) Uani 1 1 d .
H42A H 0.7978 0.2487 0.4313 0.057 Uiso 1 1 calc R
H42B H 0.8999 0.3401 0.4800 0.057 Uiso 1 1 calc R
H42C H 0.9272 0.2163 0.4752 0.057 Uiso 1 1 calc R
C43 C 0.8852(2) 0.6023(2) 0.23251(17) 0.0258(5) Uani 1 1 d .
C44 C 0.8044(2) 0.6765(2) 0.18235(18) 0.0330(6) Uani 1 1 d .
H44A H 0.7507 0.7061 0.2135 0.049 Uiso 1 1 calc R
H44B H 0.7595 0.6356 0.1264 0.049 Uiso 1 1 calc R
H44C H 0.8516 0.7352 0.1751 0.049 Uiso 1 1 calc R
C45 C 0.9687(3) 0.5578(2) 0.1821(2) 0.0401(7) Uani 1 1 d .
H45A H 0.9233 0.5158 0.1268 0.060 Uiso 1 1 calc R
H45B H 1.0228 0.5118 0.2139 0.060 Uiso 1 1 calc R
H45C H 1.0131 0.6175 0.1736 0.060 Uiso 1 1 calc R
C46 C 0.9557(3) 0.6686(2) 0.31962(19) 0.0359(6) Uani 1 1 d .
H46A H 0.9020 0.6970 0.3513 0.054 Uiso 1 1 calc R
H46B H 1.0004 0.7282 0.3113 0.054 Uiso 1 1 calc R
H46C H 1.0095 0.6227 0.3518 0.054 Uiso 1 1 calc R
C1S C 0.0009(3) 0.2824(3) 0.0320(2) 0.0478(8) Uani 1 1 d .
C2S C 0.0497(3) 0.2785(3) 0.1213(2) 0.0493(8) Uani 1 1 d .
H2S1 H -0.0078 0.3013 0.1510 0.074 Uiso 1 1 calc R
H2S2 H 0.1205 0.3267 0.1460 0.074 Uiso 1 1 calc R
H2S3 H 0.0694 0.2050 0.1273 0.074 Uiso 1 1 calc R
Cl1 Cl 0.62724(5) -0.00902(5) 0.17949(4) 0.02840(12) Uani 1 1 d .
Cl2 Cl 0.50734(7) -0.22666(6) 0.06697(5) 0.03785(15) Uani 1 1 d .
Cl3 Cl 0.26702(7) -0.23082(6) -0.07226(5) 0.04054(16) Uani 1 1 d .
Cl4 Cl 0.13637(6) -0.01734(7) -0.08294(5) 0.04454(19) Uani 1 1 d .
Cl5 Cl 0.26222(6) 0.19886(6) 0.02765(4) 0.03576(15) Uani 1 1 d .
N1 N 0.52827(16) 0.39229(15) 0.23083(11) 0.0167(3) Uani 1 1 d .
N2 N 0.48877(16) 0.27061(15) 0.38076(11) 0.0177(3) Uani 1 1 d .
N1S N -0.0398(3) 0.2839(3) -0.0387(2) 0.0714(10) Uani 1 1 d .
O1 O 0.33475(14) 0.30227(13) 0.22823(11) 0.0231(3) Uani 1 1 d .
O2 O 0.49078(14) 0.17638(13) 0.14766(10) 0.0212(3) Uani 1 1 d .
O3 O 0.41398(14) 0.11019(12) 0.26110(10) 0.0179(3) Uani 1 1 d .
O4 O 0.64839(13) 0.25765(12) 0.29812(10) 0.0178(3) Uani 1 1 d .
Re1 Re 0.470139(7) 0.252876(6) 0.256750(5) 0.01589(3) Uani 1 1 d .

loop_
_atom_site_aniso_label
_atom_site_aniso_U_11
_atom_site_aniso_U_22
_atom_site_aniso_U_33
_atom_site_aniso_U_23
_atom_site_aniso_U_13
_atom_site_aniso_U_12
C1 0.0174(10) 0.0286(11) 0.0165(9) 0.0055(8) 0.0075(8) -0.0033(8)
C2 0.0168(10) 0.0285(11) 0.0169(9) 0.0058(8) 0.0057(8) -0.0011(8)
C3 0.0260(12) 0.0279(12) 0.0214(10) 0.0036(9) 0.0126(9) -0.0014(9)
C4 0.0238(12) 0.0340(13) 0.0215(11) -0.0024(10) 0.0092(9) -0.0099(10)
C5 0.0150(10) 0.0437(15) 0.0192(10) 0.0019(10) 0.0032(8) -0.0029(10)
C6 0.0200(11) 0.0327(13) 0.0196(10) 0.0045(9) 0.0072(8) 0.0015(9)
C7 0.0153(9) 0.0184(9) 0.0188(9) 0.0079(8) 0.0056(8) 0.0005(7)
C8 0.0165(10) 0.0187(10) 0.0230(10) 0.0091(8) 0.0056(8) -0.0014(8)
C9 0.0201(11) 0.0234(11) 0.0247(11) 0.0106(9) 0.0091(9) -0.0021(8)
C10 0.0208(11) 0.0252(11) 0.0224(10) 0.0111(9) 0.0111(8) 0.0053(9)
C11 0.0214(11) 0.0217(10) 0.0211(10) 0.0063(8) 0.0084(8) 0.0020(8)
C12 0.0162(10) 0.0181(10) 0.0206(10) 0.0080(8) 0.0058(8) 0.0003(8)
C13 0.0166(10) 0.0189(10) 0.0208(10) 0.0015(8) 0.0069(8) -0.0012(8)
C14 0.0204(11) 0.0225(11) 0.0219(10) 0.0025(9) 0.0064(8) -0.0005(9)
C15 0.0240(12) 0.0332(13) 0.0218(11) 0.0040(10) 0.0040(9) -0.0016(10)
C16 0.0266(13) 0.0314(13) 0.0273(12) -0.0037(10) 0.0050(10) -0.0078(10)
C17 0.0276(13) 0.0223(12) 0.0362(14) 0.0001(10) 0.0084(11) -0.0078(10)
C18 0.0229(11) 0.0215(11) 0.0276(11) 0.0058(9) 0.0069(9) -0.0022(9)
C19 0.0233(11) 0.0239(11) 0.0245(11) 0.0068(9) 0.0053(9) -0.0101(9)
C20 0.0281(13) 0.0411(15) 0.0286(13) 0.0128(12) -0.0010(10) -0.0113(11)
C21 0.0377(15) 0.0238(12) 0.0363(14) -0.0008(11) 0.0141(12) -0.0070(11)
C22 0.0357(15) 0.0339(14) 0.0355(14) 0.0077(12) 0.0099(12) -0.0168(12)
C23 0.0306(13) 0.0300(12) 0.0262(11) 0.0126(10) 0.0176(10) 0.0078(10)
C24 0.056(2) 0.0458(17) 0.0297(14) 0.0051(13) 0.0253(14) -0.0006(15)
C25 0.066(2) 0.0491(18) 0.0327(15) 0.0256(14) 0.0230(15) 0.0270(17)
C26 0.0372(16) 0.0566(19) 0.0447(17) 0.0186(15) 0.0279(14) 0.0047(14)
C27 0.0156(9) 0.0174(9) 0.0163(9) 0.0051(8) 0.0036(7) -0.0019(7)
C28 0.0157(10) 0.0230(10) 0.0189(9) 0.0053(8) 0.0042(8) -0.0012(8)
C29 0.0154(10) 0.0260(11) 0.0262(11) 0.0076(9) 0.0049(8) -0.0044(8)
C30 0.0197(10) 0.0194(10) 0.0235(10) 0.0061(8) 0.0070(8) -0.0056(8)
C31 0.0222(11) 0.0180(10) 0.0230(10) 0.0068(8) 0.0067(8) -0.0022(8)
C32 0.0159(10) 0.0190(10) 0.0177(9) 0.0054(8) 0.0050(8) -0.0019(8)
C33 0.0161(10) 0.0164(9) 0.0225(10) 0.0081(8) 0.0044(8) -0.0005(7)
C34 0.0274(12) 0.0251(11) 0.0211(10) 0.0061(9) 0.0059(9) 0.0005(9)
C35 0.0367(15) 0.0379(15) 0.0274(13) 0.0170(11) -0.0022(11) -0.0030(12)
C36 0.0301(15) 0.0399(16) 0.059(2) 0.0300(15) 0.0014(14) 0.0067(12)
C37 0.0316(14) 0.0331(14) 0.065(2) 0.0238(14) 0.0220(14) 0.0128(12)
C38 0.0284(13) 0.0273(12) 0.0349(13) 0.0108(10) 0.0153(11) 0.0057(10)
C39 0.0155(10) 0.0284(12) 0.0237(10) 0.0106(9) 0.0026(8) -0.0002(9)
C40 0.0169(12) 0.0482(17) 0.0589(19) 0.0309(15) 0.0016(12) 0.0002(11)
C41 0.0347(15) 0.0322(14) 0.0430(16) 0.0073(12) 0.0011(12) 0.0078(12)
C42 0.0332(15) 0.0572(19) 0.0270(13) 0.0202(13) 0.0075(11) 0.0141(13)
C43 0.0234(12) 0.0241(11) 0.0339(13) 0.0105(10) 0.0120(10) -0.0056(9)
C44 0.0331(14) 0.0296(13) 0.0399(14) 0.0174(11) 0.0102(11) -0.0054(11)
C45 0.0427(17) 0.0364(15) 0.0557(19) 0.0179(14) 0.0314(15) 0.0021(13)
C46 0.0305(14) 0.0313(14) 0.0421(15) 0.0058(12) 0.0063(12) -0.0122(11)
C1S 0.0330(16) 0.058(2) 0.058(2) 0.0215(17) 0.0168(15) 0.0148(15)
C2S 0.0347(17) 0.060(2) 0.051(2) 0.0096(17) 0.0099(15) 0.0097(15)
Cl1 0.0224(3) 0.0380(3) 0.0221(3) 0.0074(2) 0.0017(2) 0.0026(2)
Cl2 0.0454(4) 0.0286(3) 0.0395(4) 0.0032(3) 0.0147(3) 0.0048(3)
Cl3 0.0389(4) 0.0416(4) 0.0340(3) -0.0101(3) 0.0111(3) -0.0157(3)
Cl4 0.0203(3) 0.0667(5) 0.0338(3) -0.0036(3) -0.0030(3) -0.0021(3)
Cl5 0.0311(3) 0.0435(4) 0.0304(3) 0.0093(3) 0.0045(3) 0.0120(3)
N1 0.0149(8) 0.0174(8) 0.0184(8) 0.0054(7) 0.0050(7) -0.0005(7)
N2 0.0176(9) 0.0182(8) 0.0185(8) 0.0056(7) 0.0063(7) -0.0030(7)
N1S 0.055(2) 0.106(3) 0.062(2) 0.034(2) 0.0201(17) 0.025(2)
O1 0.0144(7) 0.0264(8) 0.0289(8) 0.0088(7) 0.0053(6) -0.0023(6)
O2 0.0216(8) 0.0254(8) 0.0174(7) 0.0044(6) 0.0072(6) -0.0037(6)
O3 0.0179(7) 0.0197(7) 0.0174(7) 0.0058(6) 0.0059(6) -0.0052(6)
O4 0.0152(7) 0.0197(7) 0.0197(7) 0.0089(6) 0.0040(6) -0.0011(6)
Re1 0.01347(4) 0.01777(5) 0.01721(4) 0.00688(3) 0.00375(3) -0.00267(3)

loop_
_atom_type_symbol
_atom_type_description
_atom_type_scat_dispersion_real
_atom_type_scat_dispersion_imag
_atom_type_scat_source
C C 0.0033 0.0016 'International Tables Vol C Tables 4.2.6.8 and 6.1.1.4'
N N 0.0061 0.0033 'International Tables Vol C Tables 4.2.6.8 and 6.1.1.4'
H H 0.0000 0.0000 'International Tables Vol C Tables 4.2.6.8 and 6.1.1.4'
O O 0.0106 0.0060 'International Tables Vol C Tables 4.2.6.8 and 6.1.1.4'
Cl Cl 0.1484 0.1585 'International Tables Vol C Tables 4.2.6.8 and 6.1.1.4'
Re Re -1.0185 7.2310 'International Tables Vol C Tables 4.2.6.8 and 6.1.1.4'

loop_
_geom_angle_atom_site_label_1
_geom_angle_atom_site_label_2
_geom_angle_atom_site_label_3
_geom_angle
O2 C1 C2 120.7(2)
O2 C1 C6 121.6(2)
C2 C1 C6 117.6(2)
C3 C2 C1 121.5(2)
C3 C2 Cl1 120.60(19)
C1 C2 Cl1 117.91(18)
C2 C3 C4 120.1(2)
C2 C3 Cl2 119.80(19)
C4 C3 Cl2 120.1(2)
C5 C4 C3 119.4(2)
C5 C4 Cl3 120.5(2)
C3 C4 Cl3 120.1(2)
C4 C5 C6 120.6(2)
C4 C5 Cl4 120.7(2)
C6 C5 Cl4 118.7(2)
C5 C6 C1 120.7(2)
C5 C6 Cl5 121.23(19)
C1 C6 Cl5 118.04(19)
O3 C7 C12 114.83(18)
O3 C7 C8 123.7(2)
C12 C7 C8 121.4(2)
C9 C8 C7 116.1(2)
C9 C8 C19 123.19(19)
C7 C8 C19 120.72(19)
C8 C9 C10 123.8(2)
C8 C9 H9A 118.1
C10 C9 H9A 118.1
C11 C10 C9 118.7(2)
C11 C10 C23 121.8(2)
C9 C10 C23 119.3(2)
C10 C11 C12 119.5(2)
C10 C11 H11A 120.3
C12 C11 H11A 120.3
C7 C12 C11 120.2(2)
C7 C12 N2 113.19(19)
C11 C12 N2 126.6(2)
C18 C13 C14 118.7(2)
C18 C13 N2 119.6(2)
C14 C13 N2 121.7(2)
C15 C14 C13 120.2(2)
C15 C14 H14A 119.9
C13 C14 H14A 119.9
C16 C15 C14 120.9(2)
C16 C15 H15A 119.5
C14 C15 H15A 119.5
C15 C16 C17 119.3(2)
C15 C16 H16A 120.3
C17 C16 H16A 120.3
C16 C17 C18 120.5(2)
C16 C17 H17A 119.7
C18 C17 H17A 119.7
C17 C18 C13 120.2(2)
C17 C18 H18A 119.9
C13 C18 H18A 119.9
C21 C19 C8 110.8(2)
C21 C19 C22 107.9(2)
C8 C19 C22 111.8(2)
C21 C19 C20 110.6(2)
C8 C19 C20 108.6(2)
C22 C19 C20 107.1(2)
C19 C20 H20A 109.5
C19 C20 H20B 109.5
H20A C20 H20B 109.5
C19 C20 H20C 109.5
H20A C20 H20C 109.5
H20B C20 H20C 109.5
C19 C21 H21A 109.5
C19 C21 H21B 109.5
H21A C21 H21B 109.5
C19 C21 H21C 109.5
H21A C21 H21C 109.5
H21B C21 H21C 109.5
C19 C22 H22A 109.5
C19 C22 H22B 109.5
H22A C22 H22B 109.5
C19 C22 H22C 109.5
H22A C22 H22C 109.5
H22B C22 H22C 109.5
C24 C23 C26 109.0(2)
C24 C23 C10 112.7(2)
C26 C23 C10 111.3(2)
C24 C23 C25 107.9(2)
C26 C23 C25 108.9(2)
C10 C23 C25 106.8(2)
C23 C24 H24A 109.5
C23 C24 H24B 109.5
H24A C24 H24B 109.5
C23 C24 H24C 109.5
H24A C24 H24C 109.5
H24B C24 H24C 109.5
C23 C25 H25A 109.5
C23 C25 H25B 109.5
H25A C25 H25B 109.5
C23 C25 H25C 109.5
H25A C25 H25C 109.5
H25B C25 H25C 109.5
C23 C26 H26A 109.5
C23 C26 H26B 109.5
H26A C26 H26B 109.5
C23 C26 H26C 109.5
H26A C26 H26C 109.5
H26B C26 H26C 109.5
O4 C27 C32 113.99(18)
O4 C27 C28 125.57(19)
C32 C27 C28 120.44(19)
C29 C28 C27 115.0(2)
C29 C28 C39 123.1(2)
C27 C28 C39 121.91(19)
C28 C29 C30 125.7(2)
C28 C29 H29A 117.2
C30 C29 H29A 117.2
C31 C30 C29 118.7(2)
C31 C30 C43 123.0(2)
C29 C30 C43 118.2(2)
C30 C31 C32 118.6(2)
C30 C31 H31A 120.7
C32 C31 H31A 120.7
N1 C32 C31 126.7(2)
N1 C32 C27 111.76(18)
C31 C32 C27 121.5(2)
C34 C33 C38 121.1(2)
C34 C33 N1 119.4(2)
C38 C33 N1 119.5(2)
C33 C34 C35 119.1(2)
C33 C34 H34A 120.5
C35 C34 H34A 120.5
C36 C35 C34 120.5(3)
C36 C35 H35A 119.8
C34 C35 H35A 119.8
C37 C36 C35 120.0(3)
C37 C36 H36A 120.0
C35 C36 H36A 120.0
C36 C37 C38 120.4(3)
C36 C37 H37A 119.8
C38 C37 H37A 119.8
C37 C38 C33 119.0(3)
C37 C38 H38A 120.5
C33 C38 H38A 120.5
C42 C39 C41 109.5(2)
C42 C39 C40 108.6(2)
C41 C39 C40 107.9(2)
C42 C39 C28 109.1(2)
C41 C39 C28 110.1(2)
C40 C39 C28 111.6(2)
C39 C40 H40A 109.5
C39 C40 H40B 109.5
H40A C40 H40B 109.5
C39 C40 H40C 109.5
H40A C40 H40C 109.5
H40B C40 H40C 109.5
C39 C41 H41A 109.5
C39 C41 H41B 109.5
H41A C41 H41B 109.5
C39 C41 H41C 109.5
H41A C41 H41C 109.5
H41B C41 H41C 109.5
C39 C42 H42A 109.5
C39 C42 H42B 109.5
H42A C42 H42B 109.5
C39 C42 H42C 109.5
H42A C42 H42C 109.5
H42B C42 H42C 109.5
C44 C43 C30 112.6(2)
C44 C43 C45 108.1(2)
C30 C43 C45 110.0(2)
C44 C43 C46 108.5(2)
C30 C43 C46 107.8(2)
C45 C43 C46 109.8(2)
C43 C44 H44A 109.5
C43 C44 H44B 109.5
H44A C44 H44B 109.5
C43 C44 H44C 109.5
H44A C44 H44C 109.5
H44B C44 H44C 109.5
C43 C45 H45A 109.5
C43 C45 H45B 109.5
H45A C45 H45B 109.5
C43 C45 H45C 109.5
H45A C45 H45C 109.5
H45B C45 H45C 109.5
C43 C46 H46A 109.5
C43 C46 H46B 109.5
H46A C46 H46B 109.5
C43 C46 H46C 109.5
H46A C46 H46C 109.5
H46B C46 H46C 109.5
N1S C1S C2S 178.4(4)
C1S C2S H2S1 109.5
C1S C2S H2S2 109.5
H2S1 C2S H2S2 109.5
C1S C2S H2S3 109.5
H2S1 C2S H2S3 109.5
H2S2 C2S H2S3 109.5
C32 N1 C33 118.15(17)
C32 N1 Re1 119.29(14)
C33 N1 Re1 121.17(13)
C12 N2 C13 119.91(18)
C12 N2 Re1 111.53(14)
C13 N2 Re1 127.94(14)
C1 O2 Re1 127.76(13)
C7 O3 Re1 113.24(13)
C27 O4 Re1 121.03(13)
O1 Re1 O3 95.47(7)
O1 Re1 O2 104.68(8)
O3 Re1 O2 82.73(6)
O1 Re1 N2 96.81(8)
O3 Re1 N2 79.71(7)
O2 Re1 N2 153.38(8)
O1 Re1 O4 157.07(7)
O3 Re1 O4 106.91(6)
O2 Re1 O4 83.48(6)
N2 Re1 O4 82.67(7)
O1 Re1 N1 85.22(7)
O3 Re1 N1 170.09(7)
O2 Re1 N1 87.53(7)
N2 Re1 N1 110.05(7)
O4 Re1 N1 73.60(6)

loop_
_geom_bond_atom_site_label_1
_geom_bond_atom_site_label_2
_geom_bond_distance
C1 O2 1.335(3)
C1 C2 1.403(3)
C1 C6 1.404(3)
C2 C3 1.387(3)
C2 Cl1 1.718(2)
C3 C4 1.392(3)
C3 Cl2 1.718(3)
C4 C5 1.386(4)
C4 Cl3 1.727(3)
C5 C6 1.395(4)
C5 Cl4 1.724(2)
C6 Cl5 1.716(3)
C7 O3 1.360(2)
C7 C12 1.400(3)
C7 C8 1.408(3)
C8 C9 1.388(3)
C8 C19 1.534(3)
C9 C10 1.402(3)
C9 H9A 0.9500
C10 C11 1.385(3)
C10 C23 1.533(3)
C11 C12 1.405(3)
C11 H11A 0.9500
C12 N2 1.411(3)
C13 C18 1.399(3)
C13 C14 1.401(3)
C13 N2 1.418(3)
C14 C15 1.386(3)
C14 H14A 0.9500
C15 C16 1.382(4)
C15 H15A 0.9500
C16 C17 1.388(4)
C16 H16A 0.9500
C17 C18 1.392(3)
C17 H17A 0.9500
C18 H18A 0.9500
C19 C21 1.522(4)
C19 C22 1.534(3)
C19 C20 1.552(3)
C20 H20A 0.9800
C20 H20B 0.9800
C20 H20C 0.9800
C21 H21A 0.9800
C21 H21B 0.9800
C21 H21C 0.9800
C22 H22A 0.9800
C22 H22B 0.9800
C22 H22C 0.9800
C23 C24 1.524(4)
C23 C26 1.532(4)
C23 C25 1.548(4)
C24 H24A 0.9800
C24 H24B 0.9800
C24 H24C 0.9800
C25 H25A 0.9800
C25 H25B 0.9800
C25 H25C 0.9800
C26 H26A 0.9800
C26 H26B 0.9800
C26 H26C 0.9800
C27 O4 1.303(2)
C27 C32 1.426(3)
C27 C28 1.430(3)
C28 C29 1.376(3)
C28 C39 1.534(3)
C29 C30 1.435(3)
C29 H29A 0.9500
C30 C31 1.363(3)
C30 C43 1.537(3)
C31 C32 1.422(3)
C31 H31A 0.9500
C32 N1 1.350(3)
C33 C34 1.384(3)
C33 C38 1.389(3)
C33 N1 1.444(3)
C34 C35 1.386(3)
C34 H34A 0.9500
C35 C36 1.385(5)
C35 H35A 0.9500
C36 C37 1.380(5)
C36 H36A 0.9500
C37 C38 1.389(4)
C37 H37A 0.9500
C38 H38A 0.9500
C39 C42 1.526(4)
C39 C41 1.526(4)
C39 C40 1.531(3)
C40 H40A 0.9800
C40 H40B 0.9800
C40 H40C 0.9800
C41 H41A 0.9800
C41 H41B 0.9800
C41 H41C 0.9800
C42 H42A 0.9800
C42 H42B 0.9800
C42 H42C 0.9800
C43 C44 1.534(4)
C43 C45 1.539(4)
C43 C46 1.540(4)
C44 H44A 0.9800
C44 H44B 0.9800
C44 H44C 0.9800
C45 H45A 0.9800
C45 H45B 0.9800
C45 H45C 0.9800
C46 H46A 0.9800
C46 H46B 0.9800
C46 H46C 0.9800
C1S N1S 1.145(5)
C1S C2S 1.449(5)
C2S H2S1 0.9800
C2S H2S2 0.9800
C2S H2S3 0.9800
N1 Re1 2.0641(18)
N2 Re1 1.9958(18)
O1 Re1 1.7090(16)
O2 Re1 1.9935(16)
O3 Re1 1.9515(15)
O4 Re1 2.0403(15)

loop_
_geom_torsion_atom_site_label_1
_geom_torsion_atom_site_label_2
_geom_torsion_atom_site_label_3
_geom_torsion_atom_site_label_4
_geom_torsion
O2 C1 C2 C3 -178.0(2)
C6 C1 C2 C3 -1.3(3)
O2 C1 C2 Cl1 2.5(3)
C6 C1 C2 Cl1 179.23(17)
C1 C2 C3 C4 1.2(3)
Cl1 C2 C3 C4 -179.29(18)
C1 C2 C3 Cl2 -177.37(17)
Cl1 C2 C3 Cl2 2.1(3)
C2 C3 C4 C5 -1.7(3)
Cl2 C3 C4 C5 176.89(19)
C2 C3 C4 Cl3 177.80(18)
Cl2 C3 C4 Cl3 -3.6(3)
C3 C4 C5 C6 2.3(4)
Cl3 C4 C5 C6 -177.21(19)
C3 C4 C5 Cl4 -176.95(18)
Cl3 C4 C5 Cl4 3.6(3)
C4 C5 C6 C1 -2.4(4)
Cl4 C5 C6 C1 176.86(18)
C4 C5 C6 Cl5 176.91(19)
Cl4 C5 C6 Cl5 -3.8(3)
O2 C1 C6 C5 178.5(2)
C2 C1 C6 C5 1.8(3)
O2 C1 C6 Cl5 -0.8(3)
C2 C1 C6 Cl5 -177.49(16)
O3 C7 C8 C9 173.2(2)
C12 C7 C8 C9 -5.5(3)
O3 C7 C8 C19 -8.1(3)
C12 C7 C8 C19 173.2(2)
C7 C8 C9 C10 1.4(3)
C19 C8 C9 C10 -177.3(2)
C8 C9 C10 C11 3.2(3)
C8 C9 C10 C23 -172.3(2)
C9 C10 C11 C12 -3.8(3)
C23 C10 C11 C12 171.6(2)
O3 C7 C12 C11 -173.80(19)
C8 C7 C12 C11 5.0(3)
O3 C7 C12 N2 5.2(3)
C8 C7 C12 N2 -176.03(19)
C10 C11 C12 C7 -0.2(3)
C10 C11 C12 N2 -179.0(2)
C18 C13 C14 C15 2.9(4)
N2 C13 C14 C15 -177.5(2)
C13 C14 C15 C16 -1.6(4)
C14 C15 C16 C17 -0.8(4)
C15 C16 C17 C18 2.0(4)
C16 C17 C18 C13 -0.8(4)
C14 C13 C18 C17 -1.7(4)
N2 C13 C18 C17 178.6(2)
C9 C8 C19 C21 -116.9(2)
C7 C8 C19 C21 64.5(3)
C9 C8 C19 C22 3.5(3)
C7 C8 C19 C22 -175.1(2)
C9 C8 C19 C20 121.4(2)
C7 C8 C19 C20 -57.2(3)
C11 C10 C23 C24 9.2(3)
C9 C10 C23 C24 -175.4(2)
C11 C10 C23 C26 132.0(3)
C9 C10 C23 C26 -52.6(3)
C11 C10 C23 C25 -109.2(3)
C9 C10 C23 C25 66.2(3)
O4 C27 C28 C29 177.4(2)
C32 C27 C28 C29 -2.0(3)
O4 C27 C28 C39 -3.7(3)
C32 C27 C28 C39 176.9(2)
C27 C28 C29 C30 0.8(4)
C39 C28 C29 C30 -178.1(2)
C28 C29 C30 C31 0.6(4)
C28 C29 C30 C43 178.1(2)
C29 C30 C31 C32 -0.7(3)
C43 C30 C31 C32 -178.2(2)
C30 C31 C32 N1 177.8(2)
C30 C31 C32 C27 -0.5(3)
O4 C27 C32 N1 4.0(3)
C28 C27 C32 N1 -176.58(19)
O4 C27 C32 C31 -177.5(2)
C28 C27 C32 C31 1.9(3)
C38 C33 C34 C35 -0.1(4)
N1 C33 C34 C35 177.3(2)
C33 C34 C35 C36 0.1(4)
C34 C35 C36 C37 -0.1(4)
C35 C36 C37 C38 0.1(5)
C36 C37 C38 C33 -0.1(4)
C34 C33 C38 C37 0.1(4)
N1 C33 C38 C37 -177.2(2)
C29 C28 C39 C42 120.5(3)
C27 C28 C39 C42 -58.3(3)
C29 C28 C39 C41 -119.3(3)
C27 C28 C39 C41 61.8(3)
C29 C28 C39 C40 0.5(3)
C27 C28 C39 C40 -178.3(2)
C31 C30 C43 C44 -5.0(4)
C29 C30 C43 C44 177.6(2)
C31 C30 C43 C45 -125.5(3)
C29 C30 C43 C45 57.0(3)
C31 C30 C43 C46 114.7(3)
C29 C30 C43 C46 -62.7(3)
C31 C32 N1 C33 8.4(3)
C27 C32 N1 C33 -173.18(19)
C31 C32 N1 Re1 175.09(18)
C27 C32 N1 Re1 -6.5(2)
C34 C33 N1 C32 64.6(3)
C38 C33 N1 C32 -118.0(2)
C34 C33 N1 Re1 -101.9(2)
C38 C33 N1 Re1 75.5(2)
C7 C12 N2 C13 -156.6(2)
C11 C12 N2 C13 22.3(3)
C7 C12 N2 Re1 15.0(2)
C11 C12 N2 Re1 -166.07(18)
C18 C13 N2 C12 -144.7(2)
C14 C13 N2 C12 35.6(3)
C18 C13 N2 Re1 45.1(3)
C14 C13 N2 Re1 -134.58(19)
C2 C1 O2 Re1 -97.7(2)
C6 C1 O2 Re1 85.7(2)
C12 C7 O3 Re1 -23.7(2)
C8 C7 O3 Re1 157.52(17)
C32 C27 O4 Re1 0.1(3)
C28 C27 O4 Re1 -179.27(17)
C7 O3 Re1 O1 -71.12(14)
C7 O3 Re1 O2 -175.27(14)
C7 O3 Re1 N2 24.83(14)
C7 O3 Re1 O4 103.84(14)
C7 O3 Re1 N1 -164.7(3)
C1 O2 Re1 O1 -71.67(19)
C1 O2 Re1 O3 22.11(18)
C1 O2 Re1 N2 71.1(2)
C1 O2 Re1 O4 130.15(18)
C1 O2 Re1 N1 -156.07(19)
C12 N2 Re1 O1 72.86(15)
C13 N2 Re1 O1 -116.31(19)
C12 N2 Re1 O3 -21.49(14)
C13 N2 Re1 O3 149.34(19)
C12 N2 Re1 O2 -71.0(2)
C13 N2 Re1 O2 99.8(2)
C12 N2 Re1 O4 -130.23(15)
C13 N2 Re1 O4 40.59(18)
C12 N2 Re1 N1 160.25(14)
C13 N2 Re1 N1 -28.9(2)
C27 O4 Re1 O1 -26.0(3)
C27 O4 Re1 O3 166.99(15)
C27 O4 Re1 O2 86.65(16)
C27 O4 Re1 N2 -116.14(17)
C27 O4 Re1 N1 -2.68(16)
C32 N1 Re1 O1 176.16(17)
C33 N1 Re1 O1 -17.55(17)
C32 N1 Re1 O3 -89.4(4)
C33 N1 Re1 O3 76.9(4)
C32 N1 Re1 O2 -78.88(17)
C33 N1 Re1 O2 87.41(17)
C32 N1 Re1 N2 80.64(17)
C33 N1 Re1 N2 -113.07(16)
C32 N1 Re1 O4 5.05(15)
C33 N1 Re1 O4 171.34(18)
